data_2241547
loop_
_publ_author_name
'Lafuente, Barbara'
'Downs, Robert T.'

_publ_section_title
;
 Redetermination of brackebuschite, Pb~2~Mn^3+^(VO~4~)~2~(OH)
;
_journal_coeditor_code WM5265
_journal_issue 3
_journal_name_full 'Acta Crystallographica Section E'
_journal_page_first 293
_journal_page_last 296
_journal_paper_doi 10.1107/S2056989016001948
_journal_volume 72
_journal_year 2016
_chemical_formula_iupac 'Pb2 Mn (V O4)2 (O H)'
_chemical_formula_sum 'H Mn O9 Pb2 V2'
_chemical_formula_weight 716.21
_chemical_name_common Brackebuschite
_chemical_name_systematic
;
Dilead(II) manganese(III) vanadate(V) hydroxide
;
_space_group_crystal_system monoclinic
_space_group_IT_number 11
_space_group_name_Hall '-P 2yb'
_space_group_name_H-M_alt 'P 1 21/m 1'
_symmetry_space_group_name_Hall '-P 2yb'
_symmetry_space_group_name_H-M 'P 1 21/m 1'
_atom_sites_solution_hydrogens difmap
_audit_creation_method SHELXL-2014/7
_cell_angle_alpha 90
_cell_angle_beta 112.1950(10)
_cell_angle_gamma 90
_cell_formula_units_Z 2
_cell_length_a 7.64920(10)
_cell_length_b 6.12620(10)
_cell_length_c 8.9241(2)
_cell_measurement_reflns_used 4222
_cell_measurement_temperature 293(2)
_cell_measurement_theta_max 32.315
_cell_measurement_theta_min 2.465
_cell_volume 387.202(12)
_computing_cell_refinement
;
SAINT (Bruker, 2004)
;
_computing_data_collection
;
APEX2 (Bruker, 2004)
;
_computing_data_reduction
;
SAINT (Bruker, 2004)
;
_computing_molecular_graphics
;
<i>XtalDraw</i> (Downs & Hall-Wallace, 2003)
;
_computing_publication_material
;
publCIF (Westrip, 2010)
;
_computing_structure_refinement
;
SHELXL2014 (Sheldrick, 2015)
;
_computing_structure_solution 'coordinates taken from a previous refinement'
_diffrn_ambient_temperature 293(2)
_diffrn_measured_fraction_theta_full 0.996
_diffrn_measured_fraction_theta_max 0.998
_diffrn_measurement_device_type 'Bruker APEXII CCD area-detector'
_diffrn_measurement_method '\f and \w scan'
_diffrn_radiation_type MoK\a
_diffrn_radiation_wavelength 0.71073
_diffrn_reflns_av_R_equivalents 0.0374
_diffrn_reflns_limit_h_max 11
_diffrn_reflns_limit_h_min -11
_diffrn_reflns_limit_k_max 9
_diffrn_reflns_limit_k_min -9
_diffrn_reflns_limit_l_max 13
_diffrn_reflns_limit_l_min -13
_diffrn_reflns_number 11674
_diffrn_reflns_theta_full 25.242
_diffrn_reflns_theta_max 32.623
_diffrn_reflns_theta_min 2.876
_exptl_absorpt_coefficient_mu 47.269
_exptl_absorpt_correction_T_max 0.2009
_exptl_absorpt_correction_T_min 0.2009
_exptl_absorpt_correction_type multi-scan
_exptl_absorpt_process_details
;
(<i>SADABS</i>; Bruker, 2004)
;
_exptl_crystal_colour light-brown
_exptl_crystal_density_diffrn 6.143
_exptl_crystal_description tabular
_exptl_crystal_F_000 616
_exptl_crystal_size_max 0.050
_exptl_crystal_size_mid 0.050
_exptl_crystal_size_min 0.050
_refine_diff_density_max 2.666
_refine_diff_density_min -2.163
_refine_ls_extinction_coef 0.00067(18)
_refine_ls_extinction_expression Fc^*^=kFc[1+0.001xFc^2^\l^3^/sin(2\q)]^-1/4^
_refine_ls_extinction_method
;
SHELXL2014 (Sheldrick, 2015)
;
_refine_ls_goodness_of_fit_ref 1.046
_refine_ls_hydrogen_treatment refxyz
_refine_ls_matrix_type full
_refine_ls_number_parameters 82
_refine_ls_number_reflns 1521
_refine_ls_number_restraints 1
_refine_ls_restrained_S_all 1.046
_refine_ls_R_factor_all 0.0303
_refine_ls_R_factor_gt 0.0249
_refine_ls_shift/su_max 0.000
_refine_ls_shift/su_mean 0.000
_refine_ls_structure_factor_coef Fsqd
_refine_ls_weighting_details 'w=1/[\s^2^(Fo^2^)+(0.0195P)^2^+3.6132P] where P=(Fo^2^+2Fc^2^)/3'
_refine_ls_weighting_scheme calc
_refine_ls_wR_factor_gt 0.0540
_refine_ls_wR_factor_ref 0.0562
_reflns_number_gt 1356
_reflns_number_total 1521
_reflns_threshold_expression 'I > 2\s(I)'
_cod_data_source_file wm5265sup1.cif
_cod_data_source_block I
_cod_database_code 2241547
_shelx_space_group_comment
;
The symmetry employed for this shelxl refinement is uniquely defined
by the following loop, which should always be used as a source of
symmetry information in preference to the above space-group names.
They are only intended as comments.
;
_shelx_estimated_absorpt_t_min 0.201
_shelx_estimated_absorpt_t_max 0.201

loop_
_space_group_symop_operation_xyz
'x, y, z'
'-x, y+1/2, -z'
'-x, -y, -z'
'x, -y-1/2, z'

loop_
_atom_site_type_symbol
_atom_site_label
_atom_site_fract_x
_atom_site_fract_y
_atom_site_fract_z
_atom_site_U_iso_or_equiv
_atom_site_adp_type
_atom_site_calc_flag
_atom_site_occupancy
Pb Pb1 0.32423(5) -0.2500 0.39735(4) 0.02766(9) Uani d 1
Pb Pb2 -0.25814(4) -0.2500 0.25617(4) 0.02176(8) Uani d 1
Mn Mn 0.0000 0.0000 0.0000 0.00476(15) Uani d 1
V V1 0.55901(14) 0.7500 0.82401(12) 0.00821(18) Uani d 1
V V2 0.96053(14) 0.7500 0.66182(12) 0.00864(17) Uani d 1
O O1 0.4927(5) 0.9756(6) 0.7041(4) 0.0167(6) Uani d 1
O O2 0.4546(8) 0.7500 0.9583(8) 0.0304(13) Uani d 1
O O3 0.8084(6) 0.7500 0.9407(6) 0.0124(8) Uani d 1
O O4 0.7301(8) 0.7500 0.5441(7) 0.0256(12) Uani d 1
O O5 0.0115(5) 0.9882(5) 0.7801(4) 0.0147(6) Uani d 1
O O6 0.0767(8) 0.7500 0.5377(7) 0.0249(12) Uani d 1
O O7 0.1837(6) 0.7500 0.0814(6) 0.0102(8) Uani d 1
H H 0.268(11) 0.7500 0.034(11) 0.030 Uiso d 1

loop_
_atom_site_aniso_label
_atom_site_aniso_U_11
_atom_site_aniso_U_22
_atom_site_aniso_U_33
_atom_site_aniso_U_12
_atom_site_aniso_U_13
_atom_site_aniso_U_23
Pb1 0.03242(17) 0.02685(15) 0.03049(18) 0.000 0.01957(14) 0.000
Pb2 0.02570(15) 0.01980(13) 0.02074(14) 0.000 0.00988(11) 0.000
Mn 0.0067(3) 0.0032(3) 0.0038(3) 0.0001(3) 0.0013(3) -0.0001(3)
V1 0.0071(4) 0.0080(4) 0.0093(4) 0.000 0.0029(3) 0.000
V2 0.0111(4) 0.0079(4) 0.0073(4) 0.000 0.0039(4) 0.000
O1 0.0161(15) 0.0130(14) 0.0175(17) 0.0020(12) 0.0023(13) 0.0045(12)
O2 0.023(3) 0.048(4) 0.029(3) 0.000 0.019(3) 0.000
O3 0.0056(18) 0.0109(18) 0.016(2) 0.000 -0.0019(16) 0.000
O4 0.016(2) 0.039(3) 0.015(3) 0.000 -0.001(2) 0.000
O5 0.0274(17) 0.0111(13) 0.0077(14) -0.0031(12) 0.0089(13) -0.0026(11)
O6 0.033(3) 0.028(3) 0.025(3) 0.000 0.024(2) 0.000
O7 0.0085(18) 0.0111(18) 0.012(2) 0.000 0.0054(16) 0.000

loop_
_atom_type_symbol
_atom_type_description
_atom_type_scat_dispersion_real
_atom_type_scat_dispersion_imag
_atom_type_scat_source
O O 0.0106 0.0060 'International Tables Vol C Tables 4.2.6.8 and 6.1.1.4'
H H 0.0000 0.0000 'International Tables Vol C Tables 4.2.6.8 and 6.1.1.4'
V V 0.3005 0.5294 'International Tables Vol C Tables 4.2.6.8 and 6.1.1.4'
Mn Mn 0.3368 0.7283 'International Tables Vol C Tables 4.2.6.8 and 6.1.1.4'
Pb Pb -3.3944 10.1111 'International Tables Vol C Tables 4.2.6.8 and 6.1.1.4'

loop_
_geom_angle_atom_site_label_1
_geom_angle_atom_site_label_2
_geom_angle_atom_site_label_3
_geom_angle_site_symmetry_1
_geom_angle_site_symmetry_3
_geom_angle
O5 Mn O5 3_566 1_544 180.0
O5 Mn O7 3_566 3_565 92.45(16)
O5 Mn O7 1_544 3_565 87.55(16)
O5 Mn O7 1_544 1_545 92.45(16)
O7 Mn O7 3_565 1_545 180.0(2)
O5 Mn O3 3_566 3_666 90.67(17)
O5 Mn O3 1_544 3_666 89.33(17)
O7 Mn O3 3_565 3_666 81.87(12)
O7 Mn O3 1_545 3_666 98.13(12)
O5 Mn O3 3_566 1_444 89.33(17)
O3 Mn O3 3_666 1_444 180.0(3)
O2 V1 O1 . . 109.90(17)
O1 V1 O1 . 4_575 108.4(3)
O2 V1 O3 . . 106.0(3)
O1 V1 O3 . . 111.31(14)
O6 V2 O4 1_655 . 106.4(3)
O6 V2 O5 1_655 1_655 110.34(16)
O4 V2 O5 . 1_655 108.58(16)
O5 V2 O5 1_655 4_675 112.4(2)

loop_
_geom_bond_atom_site_label_1
_geom_bond_atom_site_label_2
_geom_bond_site_symmetry_2
_geom_bond_distance
Pb1 O1 3_666 2.563(3)
Pb1 O7 1_545 2.611(5)
Pb1 O6 1_545 2.635(5)
Pb1 O4 1_545 2.878(5)
Pb1 O1 1_545 2.898(4)
Pb1 O5 2_536 2.933(4)
Pb1 O4 3_666 3.1610(15)
Pb2 O1 2_536 2.579(3)
Pb2 O5 3_566 2.588(3)
Pb2 O4 1_445 2.605(6)
Pb2 O2 1_444 2.735(6)
Pb2 O6 1_545 2.830(6)
Pb2 O3 1_444 3.045(5)
Mn O5 3_566 1.999(3)
Mn O7 3_565 2.019(3)
Mn O3 3_666 2.046(3)
V1 O2 . 1.673(6)
V1 O1 . 1.703(3)
V1 O3 . 1.795(4)
V2 O6 1_655 1.661(5)
V2 O4 . 1.677(5)
V2 O5 1_655 1.756(3)

loop_
_geom_hbond_atom_site_label_D
_geom_hbond_atom_site_label_H
_geom_hbond_atom_site_label_A
_geom_hbond_site_symmetry_A
_geom_hbond_distance_DH
_geom_hbond_distance_HA
_geom_hbond_distance_DA
_geom_hbond_angle_DHA
O7 H O2 1_554 0.89(2) 1.80(2) 2.686(7) 174(10)

_cod_database_fobs_code 2241547
